data_1526662
loop_
_publ_author_name
'Solodovnikov, S.F.'
'Yarovoi, S.S.'
'Mironov, Yu.V.'
'Virovets, A.V.'
'Fedorov, V.E.'

_publ_section_title
;
 Crystal chemistry of octahedral clusters of rhenium chalcohalides Re6 X4
 Y10 (X = S, Se, Te; Y = Cl, Br)
;
_journal_name_full 'Khim. Interesakh. Ustoich. Razvit.'
_journal_page_first 285
_journal_page_last 290
_journal_volume 8
_journal_year 2000
_chemical_formula_sum 'Br10 Re6 Se4'
_chemical_name_systematic '(Re6 Se4 Br4) Br6'
_space_group_IT_number 2
_symmetry_space_group_name_Hall '-P 1'
_symmetry_space_group_name_H-M 'P -1'
_cell_angle_alpha 83.36
_cell_angle_beta 84.1
_cell_angle_gamma 82.33
_cell_formula_units_Z 2
_cell_length_a 9.23
_cell_length_b 9.31
_cell_length_c 12.975
_cell_volume 1093.241
_citation_journal_id_ASTM KIURFI
_cod_data_source_file Solodovnikov_KIURFI_2000_154.cif
_cod_data_source_block Br10Re6Se4
_cod_database_code 1526662

loop_
_symmetry_equiv_pos_as_xyz
x,y,z
-x,-y,-z

loop_
_atom_site_label
_atom_site_type_symbol
_atom_site_fract_x
_atom_site_fract_y
_atom_site_fract_z
_atom_site_occupancy
_atom_site_U_iso_or_equiv
Br7 Br-1 0.389 0.7569 0.6319 0.5 0.0
Se1 Se-2 0.861 0.2624 0.1209 0.5 0.0
Br14 Br-1 0.4656 0.4743 0.8394 1 0.0
Se2 Se-2 0.0827 0.1084 0.7686 0.5 0.0
Br1 Br-1 0.861 0.2624 0.1209 0.5 0.0
Br2 Br-1 0.0827 0.1084 0.7686 0.5 0.0
Se8 Se-2 0.2533 0.4484 0.3672 0.5 0.0
Re2 Re+3 0.1874 -0.0204 -0.0676 1 0.0
Br10 Br-1 0.4412 -0.0495 0.8447 1 0.0
Br9 Br-1 0.1728 0.1342 0.2661 1 0.0
Br5 Br-1 0.2247 0.4286 0.6461 0.5 0.0
Se4 Se-2 0.2803 0.8491 0.0999 0.5 0.0
Br3 Br-1 0.2264 0.2253 -0.0107 0.5 0.0
Br13 Br-1 0.3017 0.0999 0.5189 1 0.0
Se7 Se-2 0.389 0.7569 0.6319 0.5 0.0
Re1 Re+3 0.0736 0.0582 0.1138 1 0.0
Se6 Se-2 0.4182 0.7818 0.3532 0.5 0.0
Re6 Re+3 0.4847 0.4884 0.6446 1 0.0
Re5 Re+3 0.415 0.3295 0.5077 1 0.0
Br11 Br-1 0.0705 0.5489 0.1354 1 0.0
Br4 Br-1 0.2803 0.8491 0.0999 0.5 0.0
Br12 Br-1 0.0703 0.7512 0.4935 1 0.0
Se3 Se-2 0.2264 0.2253 -0.0107 0.5 0.0
Se5 Se-2 0.2247 0.4286 0.6461 0.5 0.0
Br8 Br-1 0.2533 0.4484 0.3672 0.5 0.0
Re4 Re+3 0.3162 0.6072 0.4988 1 0.0
Re3 Re+3 0.0286 0.8075 0.0575 1 0.0
Br6 Br-1 0.4182 0.7818 0.3532 0.5 0.0
